data_4510732
loop_
_publ_author_name
'El Hassan, Nouha'
'Ikni, Aziza'
'Gillet, Jean-Michel'
'Spasojevic-de Bir\'e, Anne'
'Ghermani, Nour Eddine'

_publ_section_title
;
 Electron Properties of Carbamazepine Drug in Form III
;
_journal_issue 7
_journal_name_full 'Crystal Growth &amp; Design'
_journal_page_first 2887
_journal_paper_doi 10.1021/cg4002994
_journal_volume 13
_journal_year 2013
_chemical_formula_sum 'C15 H12 N2 O'
_chemical_formula_weight 236.27
_chemical_name_systematic
;
 ?
;
_space_group_IT_number 14
_symmetry_space_group_name_Hall '-P 2yn'
_symmetry_space_group_name_H-M 'P 1 21/n 1'
_atom_sites_solution_hydrogens geom
_atom_sites_solution_primary direct
_atom_sites_solution_secondary difmap
_audit_conform_dict_location ftp://ftp.iucr.org/pub/cif_core.dic
_audit_conform_dict_name cif_core.dic
_audit_conform_dict_version 2.4
_audit_creation_date 2013-03-11T12:23:43-00:00
_audit_creation_method 'WinGX routine CIF_UPDATE'
_cell_angle_alpha 90
_cell_angle_beta 92.9390(10)
_cell_angle_gamma 90
_cell_formula_units_Z 4
_cell_length_a 7.4874(2)
_cell_length_b 11.0406(3)
_cell_length_c 13.7754(4)
_cell_measurement_temperature 293(2)
_cell_volume 1137.25(5)
_computing_structure_refinement 'SHELXL-97 (Sheldrick, 1997)'
_diffrn_ambient_temperature 293(2)
_diffrn_measured_fraction_theta_full 0.941
_diffrn_measured_fraction_theta_max 0.941
_diffrn_radiation_monochromator graphite
_diffrn_radiation_type MoK\a
_diffrn_radiation_wavelength 0.71073
_diffrn_reflns_av_unetI/netI 0.0308
_diffrn_reflns_limit_h_max 15
_diffrn_reflns_limit_h_min -15
_diffrn_reflns_limit_k_max 23
_diffrn_reflns_limit_k_min 0
_diffrn_reflns_limit_l_max 29
_diffrn_reflns_limit_l_min 0
_diffrn_reflns_number 10530
_diffrn_reflns_theta_full 48.57
_diffrn_reflns_theta_max 48.57
_diffrn_reflns_theta_min 3.17
_exptl_absorpt_coefficient_mu 0.089
_exptl_absorpt_correction_type none
_exptl_crystal_density_diffrn 1.38
_exptl_crystal_density_method 'not measured'
_exptl_crystal_F_000 496
_refine_diff_density_max 0.602
_refine_diff_density_min -0.269
_refine_diff_density_rms 0.06
_refine_ls_extinction_coef 0.000
_refine_ls_extinction_expression Fc^*^=kFc[1+0.001xFc^2^\l^3^/sin(2\q)]^-1/4^
_refine_ls_extinction_method SHELXL
_refine_ls_goodness_of_fit_ref 0.963
_refine_ls_hydrogen_treatment mixed
_refine_ls_matrix_type full
_refine_ls_number_parameters 212
_refine_ls_number_reflns 10530
_refine_ls_number_restraints 0
_refine_ls_restrained_S_all 0.963
_refine_ls_R_factor_all 0.0364
_refine_ls_R_factor_gt 0.0306
_refine_ls_shift/su_max 0.004
_refine_ls_shift/su_mean 0.014
_refine_ls_structure_factor_coef Fsqd
_refine_ls_weighting_details 'calc w=1/[\s^2^(Fo^2^)+(0.0617P)^2^+0.0000P] where P=(Fo^2^+2Fc^2^)/3'
_refine_ls_weighting_scheme calc
_refine_ls_wR_factor_gt 0.0947
_refine_ls_wR_factor_ref 0.0975
_reflns_number_gt 8612
_reflns_number_total 10530
_reflns_threshold_expression >2sigma(I)
_cod_data_source_file cg4002994_si_002.cif
_cod_data_source_block cbztot
_cod_database_code 4510732

loop_
_space_group_symop_operation_xyz
'x, y, z'
'-x+1/2, y+1/2, -z+1/2'
'-x, -y, -z'
'x-1/2, -y-1/2, z-1/2'

loop_
_atom_site_label
_atom_site_type_symbol
_atom_site_fract_x
_atom_site_fract_y
_atom_site_fract_z
_atom_site_U_iso_or_equiv
_atom_site_adp_type
_atom_site_occupancy
_atom_site_symmetry_multiplicity
_atom_site_calc_flag
O1 O 0.50978(4) 0.37555(2) 0.09386(2) 0.01430(4) Uani 1 1 d
N1 N 0.29423(4) 0.23203(3) 0.06190(2) 0.01206(4) Uani 1 1 d
N2 N 0.31930(5) 0.39948(3) -0.03859(2) 0.01656(5) Uani 1 1 d
C1 C 0.33097(4) 0.16946(3) 0.15178(2) 0.01113(4) Uani 1 1 d
C6 C 0.20088(4) 0.16807(3) 0.22171(2) 0.01178(4) Uani 1 1 d
C5 C 0.24125(5) 0.10704(3) 0.30990(2) 0.01425(5) Uani 1 1 d
C10 C -0.16413(5) 0.16191(3) -0.03973(3) 0.01527(5) Uani 1 1 d
C2 C 0.49347(5) 0.10955(3) 0.16895(3) 0.01396(5) Uani 1 1 d
C15 C 0.38163(4) 0.33863(3) 0.04157(2) 0.01088(4) Uani 1 1 d
C8 C -0.07266(5) 0.24082(3) 0.12355(3) 0.01449(5) Uani 1 1 d
C9 C -0.02663(4) 0.19753(3) 0.02761(2) 0.01246(5) Uani 1 1 d
C7 C 0.02601(5) 0.22626(3) 0.20752(3) 0.01433(5) Uani 1 1 d
C14 C 0.15031(4) 0.18692(3) -0.00049(2) 0.01174(4) Uani 1 1 d
C4 C 0.40310(5) 0.04799(3) 0.32729(3) 0.01562(5) Uani 1 1 d
C11 C -0.12733(5) 0.11571(3) -0.13016(3) 0.01640(6) Uani 1 1 d
C13 C 0.18797(5) 0.13805(3) -0.09080(3) 0.01484(5) Uani 1 1 d
C12 C 0.04938(6) 0.10329(3) -0.15611(3) 0.01694(6) Uani 1 1 d
C3 C 0.52984(5) 0.04929(3) 0.25653(3) 0.01576(5) Uani 1 1 d
H13 H 0.3121(10) 0.1290(7) -0.1082(6) 0.0182(16) Uiso 1 1 d
H11 H -0.2253(10) 0.0931(7) -0.1790(6) 0.0188(16) Uiso 1 1 d
H15 H 0.3704(11) 0.4678(8) -0.0527(6) 0.0266(19) Uiso 1 1 d
H14 H 0.2288(11) 0.3710(7) -0.0736(6) 0.0235(18) Uiso 1 1 d
H5 H 0.1507(10) 0.1051(7) 0.3603(6) 0.0183(16) Uiso 1 1 d
H7 H -0.0245(11) 0.2516(7) 0.2723(6) 0.0267(19) Uiso 1 1 d
H8 H -0.1942(11) 0.2746(8) 0.1274(6) 0.027(2) Uiso 1 1 d
H2 H 0.5827(11) 0.1119(7) 0.1173(6) 0.0214(17) Uiso 1 1 d
H10 H -0.2964(11) 0.1773(8) -0.0233(6) 0.0233(18) Uiso 1 1 d
H12 H 0.0769(11) 0.0703(8) -0.2196(6) 0.031(2) Uiso 1 1 d
H3 H 0.6471(11) 0.0047(8) 0.2695(6) 0.028(2) Uiso 1 1 d
H4 H 0.4286(11) 0.0029(8) 0.3900(6) 0.0273(19) Uiso 1 1 d

loop_
_atom_site_aniso_label
_atom_site_aniso_U_11
_atom_site_aniso_U_22
_atom_site_aniso_U_33
_atom_site_aniso_U_23
_atom_site_aniso_U_13
_atom_site_aniso_U_12
O1 0.01320(9) 0.01346(9) 0.01589(9) 0.00240(7) -0.00268(7) -0.00426(7)
N1 0.01287(9) 0.01225(9) 0.01092(9) 0.00261(7) -0.00085(7) -0.00442(7)
N2 0.01754(11) 0.01495(11) 0.01663(11) 0.00627(9) -0.00461(9) -0.00578(9)
C1 0.01217(10) 0.01082(9) 0.01041(9) 0.00120(7) 0.00064(7) -0.00228(7)
C6 0.01385(10) 0.01095(10) 0.01062(9) -0.00032(7) 0.00146(8) -0.00139(8)
C5 0.01783(12) 0.01418(11) 0.01085(10) 0.00068(8) 0.00194(9) -0.00187(9)
C10 0.01393(11) 0.01513(12) 0.01640(12) 0.00163(9) -0.00273(9) -0.00292(9)
C2 0.01248(10) 0.01563(12) 0.01380(11) 0.00217(9) 0.00089(8) -0.00095(9)
C15 0.01039(9) 0.01046(9) 0.01184(10) 0.00135(7) 0.00101(7) -0.00157(7)
C8 0.01326(11) 0.01403(11) 0.01618(12) -0.00091(9) 0.00100(9) 0.00029(9)
C9 0.01256(10) 0.01141(10) 0.01328(10) 0.00085(8) -0.00056(8) -0.00190(8)
C7 0.01501(11) 0.01456(11) 0.01358(11) -0.00197(9) 0.00242(9) 0.00043(9)
C14 0.01274(10) 0.01128(10) 0.01111(10) 0.00102(8) -0.00032(8) -0.00295(8)
C4 0.01970(13) 0.01476(12) 0.01223(11) 0.00253(9) -0.00078(9) -0.00126(10)
C11 0.01915(13) 0.01370(12) 0.01573(12) 0.00076(9) -0.00510(10) -0.00347(10)
C13 0.01700(12) 0.01529(12) 0.01226(11) -0.00041(9) 0.00099(9) -0.00233(9)
C12 0.02184(15) 0.01563(12) 0.01307(11) -0.00143(9) -0.00176(10) -0.00242(10)
C3 0.01546(12) 0.01639(12) 0.01520(12) 0.00253(10) -0.00128(9) 0.00026(10)

loop_
_atom_type_symbol
_atom_type_description
_atom_type_scat_dispersion_real
_atom_type_scat_dispersion_imag
_atom_type_scat_source
C C 0.0033 0.0016 'International Tables Vol C Tables 4.2.6.8 and 6.1.1.4'
H H 0 0 'International Tables Vol C Tables 4.2.6.8 and 6.1.1.4'
N N 0.0061 0.0033 'International Tables Vol C Tables 4.2.6.8 and 6.1.1.4'
O O 0.0106 0.006 'International Tables Vol C Tables 4.2.6.8 and 6.1.1.4'

loop_
_geom_angle_atom_site_label_1
_geom_angle_atom_site_label_2
_geom_angle_atom_site_label_3
_geom_angle
C15 N1 C1 120.92(3)
C15 N1 C14 121.58(3)
C1 N1 C14 117.14(2)
C2 C1 C6 120.55(3)
C2 C1 N1 120.18(3)
C6 C1 N1 119.27(3)
C1 C6 C5 118.10(3)
C1 C6 C7 123.44(3)
C5 C6 C7 118.46(3)
C4 C5 C6 121.42(3)
C11 C10 C9 121.53(3)
C3 C2 C1 120.25(3)
O1 C15 N2 122.34(3)
O1 C15 N1 121.53(3)
N2 C15 N1 116.13(3)
C7 C8 C9 126.25(3)
C14 C9 C10 117.65(3)
C14 C9 C8 123.07(3)
C10 C9 C8 119.27(3)
C8 C7 C6 127.86(3)
C13 C14 C9 120.92(3)
C13 C14 N1 119.22(3)
C9 C14 N1 119.79(3)
C5 C4 C3 119.63(3)
C10 C11 C12 120.08(3)
C12 C13 C14 120.26(3)
C13 C12 C11 119.51(3)
C2 C3 C4 120.04(3)

loop_
_geom_bond_atom_site_label_1
_geom_bond_atom_site_label_2
_geom_bond_distance
O1 C15 1.2389(4)
N1 C15 1.3823(4)
N1 C1 1.4321(4)
N1 C14 1.4328(4)
N2 C15 1.3549(4)
C1 C2 1.3944(5)
C1 C6 1.4047(4)
C6 C5 1.4083(5)
C6 C7 1.4625(5)
C5 C4 1.3861(5)
C10 C11 1.3867(6)
C10 C9 1.4061(5)
C2 C3 1.3924(5)
C8 C7 1.3498(5)
C8 C9 1.4631(5)
C9 C14 1.4041(5)
C14 C13 1.3979(5)
C4 C3 1.3949(5)
C11 C12 1.3949(6)
C13 C12 1.3921(5)
